data_7705544
loop_
_publ_author_name
'Pan, Xun'
'Kuang, Xiao-Nan'
'Zhu, Ning'
'Wang, Guo'
'Yang, Yu-Ping'
'Liu, Jian-Ming'
'Li, Zhong-Feng'
'Xin, Xiu-Lan'
'Han, Hong-Liang'
'Jin, Qiong-Hua'
'Ren, Zhi-Gang'
'Zhang, Jiang-Wei'

_publ_section_title
;
 Terahertz time-domain absorption spectra of Cu(I) complexes bearing
 tetraphosphine ligands: the bridge between the C-H\p and \p\p
 interactions and photoluminescence properties.
;
_journal_issue 42
_journal_name_full 'Dalton transactions (Cambridge, England : 2003)'
_journal_page_first 14941
_journal_page_last 14950
_journal_paper_doi 10.1039/d0dt02542a
_journal_volume 49
_journal_year 2020
_chemical_formula_moiety '2(C41 H38 Cu N3 P2), 2(Cl O4), 1.302(C H2 Cl2), 1.698(C4 H10 O)'
_chemical_formula_sum 'C90.1 H95.59 Cl4.61 Cu2 N6 O9.7 P4'
_chemical_formula_weight 1831.85
_space_group_crystal_system triclinic
_space_group_IT_number 2
_space_group_name_Hall '-P 1'
_space_group_name_H-M_alt 'P -1'
_atom_sites_solution_hydrogens geom
_audit_creation_date 2020-08-22
_audit_creation_method
;
Olex2 1.3
(compiled 2020.07.31 svn.rc2a77460 for OlexSys, GUI svn.r6145)
;
_audit_update_record
;
2020-09-01 deposited with the CCDC.	2020-09-30 downloaded from the CCDC.
;
_cell_angle_alpha 98.591(2)
_cell_angle_beta 97.338(2)
_cell_angle_gamma 90.613(2)
_cell_formula_units_Z 2
_cell_length_a 13.5137(4)
_cell_length_b 14.6165(3)
_cell_length_c 22.3671(6)
_cell_measurement_reflns_used 7176
_cell_measurement_temperature 108.30(10)
_cell_measurement_theta_max 27.5620
_cell_measurement_theta_min 3.3620
_cell_volume 4330.7(2)
_computing_cell_refinement
;
CrysAlisPro, Agilent Technologies,
Version 1.171.37.35 (release 13-08-2014 CrysAlis171 .NET)
(compiled Aug 13 2014,18:06:01)
;
_computing_data_collection
;
CrysAlisPro, Agilent Technologies,
Version 1.171.37.35 (release 13-08-2014 CrysAlis171 .NET)
(compiled Aug 13 2014,18:06:01)
;
_computing_data_reduction
;
CrysAlisPro, Agilent Technologies,
Version 1.171.37.35 (release 13-08-2014 CrysAlis171 .NET)
(compiled Aug 13 2014,18:06:01)
;
_computing_molecular_graphics 'Olex2 1.3 (Dolomanov et al., 2009)'
_computing_publication_material 'Olex2 1.3 (Dolomanov et al., 2009)'
_computing_structure_refinement 'SHELXL 2018/3 (Sheldrick, 2015)'
_computing_structure_solution 'A short history of SHELX (Sheldrick, 2007)/Bruker'
_diffrn_ambient_environment N~2~
_diffrn_ambient_temperature 108.30(10)
_diffrn_detector 'CCD plate'
_diffrn_detector_area_resol_mean 16.0971
_diffrn_detector_type Eos
_diffrn_measured_fraction_theta_full 0.998
_diffrn_measured_fraction_theta_max 0.998
_diffrn_measurement_details
;
#__ type_ start__ end____ width___ exp.time_
  1 omega  -18.00   19.00   1.0000    3.0000
omega____ theta____ kappa____ phi______ frames
    -      -13.4210  -99.0000   90.0000 37

#__ type_ start__ end____ width___ exp.time_
  2 omega  -11.00   18.00   1.0000    3.0000
omega____ theta____ kappa____ phi______ frames
    -      -13.4210  -99.0000  -30.0000 29

#__ type_ start__ end____ width___ exp.time_
  3 omega    0.00   26.00   1.0000    3.0000
omega____ theta____ kappa____ phi______ frames
    -      -13.4210  -99.0000  -90.0000 26

#__ type_ start__ end____ width___ exp.time_
  4 omega  -24.00   24.00   1.0000    3.0000
omega____ theta____ kappa____ phi______ frames
    -      -13.4210  -99.0000 -150.0000 48

#__ type_ start__ end____ width___ exp.time_
  5 omega  -47.00   34.00   1.0000    3.0000
omega____ theta____ kappa____ phi______ frames
    -       18.5772  -57.0000   60.0000 81

#__ type_ start__ end____ width___ exp.time_
  6 omega  -35.00   28.00   1.0000    3.0000
omega____ theta____ kappa____ phi______ frames
    -       18.5772  -39.0000  -94.0000 63

#__ type_ start__ end____ width___ exp.time_
  7 omega   59.00   86.00   1.0000    3.0000
omega____ theta____ kappa____ phi______ frames
    -       18.5772   37.0000 -120.0000 27

#__ type_ start__ end____ width___ exp.time_
  8 omega   29.00   54.00   1.0000    3.0000
omega____ theta____ kappa____ phi______ frames
    -      -13.4210   57.0000 -180.0000 25

#__ type_ start__ end____ width___ exp.time_
  9 omega   41.00   88.00   1.0000    3.0000
omega____ theta____ kappa____ phi______ frames
    -       18.5772  178.0000 -150.0000 47

#__ type_ start__ end____ width___ exp.time_
 10 omega   52.00   91.00   1.0000    3.0000
omega____ theta____ kappa____ phi______ frames
    -       18.5772  178.0000   90.0000 39

#__ type_ start__ end____ width___ exp.time_
 11 omega  -50.00   32.00   1.0000    3.0000
omega____ theta____ kappa____ phi______ frames
    -       18.5772  -37.0000  150.0000 82
;
_diffrn_measurement_device 'four-circle diffractometer'
_diffrn_measurement_device_type 'Xcalibur, Eos, Gemini'
_diffrn_measurement_method '\w scans'
_diffrn_orient_matrix_UB_11 0.0430376000
_diffrn_orient_matrix_UB_12 -0.0016165000
_diffrn_orient_matrix_UB_13 -0.0152165000
_diffrn_orient_matrix_UB_21 0.0034026000
_diffrn_orient_matrix_UB_22 0.0490703000
_diffrn_orient_matrix_UB_23 0.0047640000
_diffrn_orient_matrix_UB_31 0.0306496000
_diffrn_orient_matrix_UB_32 -0.0006017000
_diffrn_orient_matrix_UB_33 0.0281470000
_diffrn_radiation_monochromator graphite
_diffrn_radiation_probe x-ray
_diffrn_radiation_type 'Mo K\a'
_diffrn_radiation_wavelength 0.71073
_diffrn_reflns_av_R_equivalents 0.0564
_diffrn_reflns_av_unetI/netI 0.0833
_diffrn_reflns_Laue_measured_fraction_full 0.998
_diffrn_reflns_Laue_measured_fraction_max 0.998
_diffrn_reflns_limit_h_max 16
_diffrn_reflns_limit_h_min -16
_diffrn_reflns_limit_k_max 18
_diffrn_reflns_limit_k_min -18
_diffrn_reflns_limit_l_max 27
_diffrn_reflns_limit_l_min -27
_diffrn_reflns_number 42835
_diffrn_reflns_point_group_measured_fraction_full 0.998
_diffrn_reflns_point_group_measured_fraction_max 0.998
_diffrn_reflns_theta_full 25.242
_diffrn_reflns_theta_max 26.000
_diffrn_reflns_theta_min 2.995
_diffrn_source 'Enhance (Mo) X-ray Source'
_exptl_absorpt_coefficient_mu 0.769
_exptl_absorpt_correction_T_max 1.00000
_exptl_absorpt_correction_T_min 0.92576
_exptl_absorpt_correction_type multi-scan
_exptl_absorpt_process_details
;
CrysAlisPro, Agilent Technologies,
Version 1.171.37.35 (release 13-08-2014 CrysAlis171 .NET)
(compiled Aug 13 2014,18:06:01)
Empirical absorption correction using spherical harmonics,
 implemented in SCALE3 ABSPACK scaling algorithm.
;
_exptl_crystal_colour 'clear yellowish yellow'
_exptl_crystal_density_diffrn 1.405
_exptl_crystal_description block
_exptl_crystal_F_000 1904
_exptl_crystal_size_max 0.34
_exptl_crystal_size_mid 0.15
_exptl_crystal_size_min 0.13
_refine_diff_density_max 0.957
_refine_diff_density_min -0.834
_refine_diff_density_rms 0.093
_refine_ls_extinction_method none
_refine_ls_goodness_of_fit_ref 1.058
_refine_ls_hydrogen_treatment constr
_refine_ls_matrix_type full
_refine_ls_number_parameters 1054
_refine_ls_number_reflns 16996
_refine_ls_number_restraints 6
_refine_ls_restrained_S_all 1.058
_refine_ls_R_factor_all 0.0959
_refine_ls_R_factor_gt 0.0676
_refine_ls_shift/su_max 0.000
_refine_ls_shift/su_mean 0.000
_refine_ls_structure_factor_coef Fsqd
_refine_ls_weighting_details 'w=1/[\s^2^(Fo^2^)+(0.0530P)^2^+10.4154P] where P=(Fo^2^+2Fc^2^)/3'
_refine_ls_weighting_scheme calc
_refine_ls_wR_factor_gt 0.1503
_refine_ls_wR_factor_ref 0.1668
_reflns_Friedel_coverage 0.000
_reflns_number_gt 12502
_reflns_number_total 16996
_reflns_threshold_expression 'I > 2\s(I)'
_cod_data_source_file d0dt02542a6.cif
_cod_data_source_block exp_5403
_cod_depositor_comments 'Adding full bibliography for 7705544--7705547.cif.'
_cod_original_formula_sum 'C90.10 H95.59 Cl4.61 Cu2 N6 O9.70 P4'
_cod_database_code 7705544
_shelx_shelxl_version_number 2018/3
_shelx_space_group_comment
;
The symmetry employed for this shelxl refinement is uniquely defined
by the following loop, which should always be used as a source of
symmetry information in preference to the above space-group names.
They are only intended as comments.
;
_shelx_estimated_absorpt_t_max 0.907
_shelx_estimated_absorpt_t_min 0.780
_reflns_odcompleteness_completeness 99.81
_reflns_odcompleteness_iscentric 1
_reflns_odcompleteness_theta 26.32
_olex2_refinement_description
;
1. Fixed Uiso
 At 1.2 times of:
  All C(H) groups, All C(H,H) groups
 At 1.5 times of:
  All C(H,H,H) groups
2. Restrained distances
 Cl5-C92 = Cl6-C92
 1.754 with sigma of 0.001
 C89-C88 = C90-C91
 1.49 with sigma of 0.001
 O10-C88 = O10-C90
 1.42 with sigma of 0.001
3. Uiso/Uaniso restraints and constraints
Uanis(Cl6) = Uanis(C92) = Uanis(Cl5)
Uanis(C89) = Uanis(C88) = Uanis(O10) = Uanis(C90) = Uanis(C91)
4. Others
 Sof(Cl6)=Sof(Cl5)=Sof(C92)=Sof(H92A)=Sof(H92B)=1-FVAR(1)
 Sof(C89)=Sof(H89A)=Sof(H89B)=Sof(H89C)=Sof(C91)=Sof(H91A)=Sof(H91B)=Sof(H91C)=
 Sof(C90)=Sof(H90A)=Sof(H90B)=Sof(O10)=Sof(C88)=Sof(H88A)=Sof(H88B)=FVAR(1)
5.a Secondary CH2 refined with riding coordinates:
 C27(H27A,H27B), C29(H29A,H29B), C28(H28A,H28B), C69(H69A,H69B), C70(H70A,
 H70B), C68(H68A,H68B), C87(H87A,H87B), C85(H85A,H85B), C83(H83A,H83B),
 C90(H90A,H90B), C88(H88A,H88B), C92(H92A,H92B)
5.b Aromatic/amide H refined with riding coordinates:
 C2(H2), C3(H3), C37(H37), C26(H26), C11(H11), C22(H22), C18(H18), C19(H19),
 C35(H35), C40(H40), C24(H24), C34(H34), C23(H23), C31(H31), C25(H25), C20(H20),
  C33(H33), C16(H16), C38(H38), C41(H41), C12(H12), C8(H8), C17(H17), C9(H9),
 C39(H39), C32(H32), C43(H43), C63(H63), C52(H52), C64(H64), C44(H44), C67(H67),
  C73(H73), C75(H75), C50(H50), C76(H76), C49(H49), C57(H57), C74(H74),
 C82(H82), C53(H53), C60(H60), C61(H61), C59(H59), C58(H58), C65(H65), C66(H66),
  C78(H78), C81(H81), C79(H79), C80(H80), C72(H72)
5.c Idealised Me refined as rotating group:
 C13(H13A,H13B,H13C), C14(H14A,H14B,H14C), C54(H54A,H54B,H54C), C55(H55A,H55B,
 H55C), C86(H86A,H86B,H86C), C84(H84A,H84B,H84C), C89(H89A,H89B,H89C), C91(H91A,
 H91B,H91C)
;
_olex2_submission_special_instructions 'No special instructions were received'

loop_
_space_group_symop_operation_xyz
'x, y, z'
'-x, -y, -z'

loop_
_atom_site_label
_atom_site_type_symbol
_atom_site_fract_x
_atom_site_fract_y
_atom_site_fract_z
_atom_site_U_iso_or_equiv
_atom_site_adp_type
_atom_site_occupancy
_atom_site_site_symmetry_order
_atom_site_calc_flag
_atom_site_refinement_flags_posn
_atom_site_refinement_flags_adp
_atom_site_refinement_flags_occupancy
_atom_site_disorder_assembly
_atom_site_disorder_group
Cu1 Cu 0.23611(4) 0.74222(4) 0.04329(2) 0.01995(13) Uani 1 1 d . . . . .
P1 P 0.35379(8) 0.82546(8) 0.10923(5) 0.0185(2) Uani 1 1 d . . . . .
P2 P 0.26951(9) 0.77740(8) -0.04594(5) 0.0209(3) Uani 1 1 d . . . . .
N3 N 0.4251(2) 0.8946(2) 0.01366(15) 0.0167(7) Uani 1 1 d . . . . .
C27 C 0.3997(3) 0.9241(3) 0.07511(19) 0.0207(9) Uani 1 1 d . . . . .
H27A H 0.347498 0.971023 0.073445 0.025 Uiso 1 1 calc R U . . .
H27B H 0.459434 0.953455 0.101525 0.025 Uiso 1 1 calc R U . . .
C4 C 0.0663(3) 0.5120(3) 0.0736(2) 0.0247(10) Uani 1 1 d . . . . .
N1 N 0.2014(3) 0.6070(3) 0.05011(15) 0.0211(8) Uani 1 1 d . . . . .
N2 N 0.0937(3) 0.7612(3) 0.06631(16) 0.0231(8) Uani 1 1 d . . . . .
C30 C 0.1670(3) 0.7979(3) -0.10345(19) 0.0234(10) Uani 1 1 d . . . . .
C2 C 0.2183(4) 0.4434(3) 0.0483(2) 0.0285(11) Uani 1 1 d . . . . .
H2 H 0.258294 0.390703 0.041764 0.034 Uiso 1 1 calc R U . . .
C15 C 0.3175(3) 0.8838(3) 0.18119(19) 0.0249(10) Uani 1 1 d . . . . .
C36 C 0.3474(4) 0.6974(3) -0.08910(19) 0.0261(10) Uani 1 1 d . . . . .
C29 C 0.3404(3) 0.8887(3) -0.03476(19) 0.0201(9) Uani 1 1 d . . . . .
H29A H 0.365327 0.896981 -0.073426 0.024 Uiso 1 1 calc R U . . .
H29B H 0.295052 0.939828 -0.024617 0.024 Uiso 1 1 calc R U . . .
C6 C 0.0503(3) 0.6797(3) 0.07508(19) 0.0214(9) Uani 1 1 d . . . . .
C21 C 0.4693(3) 0.7698(3) 0.1346(2) 0.0220(10) Uani 1 1 d . . . . .
C3 C 0.1254(4) 0.4341(3) 0.0639(2) 0.0289(11) Uani 1 1 d . . . . .
H3 H 0.100277 0.374882 0.068377 0.035 Uiso 1 1 calc R U . . .
C5 C 0.1079(3) 0.5979(3) 0.06550(18) 0.0208(9) Uani 1 1 d . . . . .
C7 C -0.0452(3) 0.6735(4) 0.0915(2) 0.0301(11) Uani 1 1 d . . . . .
C37 C 0.4505(4) 0.7071(3) -0.0813(2) 0.0281(11) Uani 1 1 d . . . . .
H37 H 0.482333 0.758896 -0.054779 0.034 Uiso 1 1 calc R U . . .
C26 C 0.5355(3) 0.7434(3) 0.0932(2) 0.0280(11) Uani 1 1 d . . . . .
H26 H 0.521099 0.755726 0.052492 0.034 Uiso 1 1 calc R U . . .
C1 C 0.2556(3) 0.5317(3) 0.04170(19) 0.0218(9) Uani 1 1 d . . . . .
C10 C 0.0431(3) 0.8386(3) 0.0753(2) 0.0301(11) Uani 1 1 d . . . . .
C11 C -0.0325(4) 0.5084(4) 0.0896(2) 0.0312(11) Uani 1 1 d . . . . .
H11 H -0.060935 0.450564 0.094204 0.037 Uiso 1 1 calc R U . . .
C28 C 0.5095(3) 0.9489(3) 0.00067(19) 0.0190(9) Uani 1 1 d . . . . .
H28A H 0.528268 0.921205 -0.039321 0.023 Uiso 1 1 calc R U . . .
H28B H 0.567132 0.943622 0.031933 0.023 Uiso 1 1 calc R U . . .
C22 C 0.4910(4) 0.7495(3) 0.1938(2) 0.0325(11) Uani 1 1 d . . . . .
H22 H 0.446204 0.766201 0.222814 0.039 Uiso 1 1 calc R U . . .
C13 C 0.3591(3) 0.5434(3) 0.0262(2) 0.0303(11) Uani 1 1 d . . . . .
H13A H 0.356340 0.572247 -0.010816 0.045 Uiso 1 1 calc R U . . .
H13B H 0.389265 0.482674 0.019185 0.045 Uiso 1 1 calc R U . . .
H13C H 0.399518 0.582874 0.059986 0.045 Uiso 1 1 calc R U . . .
C18 C 0.2645(4) 0.9651(4) 0.2929(2) 0.0396(13) Uani 1 1 d . . . . .
H18 H 0.245511 0.993178 0.330666 0.048 Uiso 1 1 calc R U . . .
C19 C 0.3463(4) 1.0004(4) 0.2710(2) 0.0404(13) Uani 1 1 d . . . . .
H19 H 0.384005 1.051857 0.294191 0.049 Uiso 1 1 calc R U . . .
C35 C 0.1848(3) 0.8266(3) -0.1580(2) 0.0281(11) Uani 1 1 d . . . . .
H35 H 0.251405 0.832524 -0.166648 0.034 Uiso 1 1 calc R U . . .
C14 C 0.0917(4) 0.9270(3) 0.0651(3) 0.0381(13) Uani 1 1 d . . . . .
H14A H 0.149757 0.943262 0.096043 0.057 Uiso 1 1 calc R U . . .
H14B H 0.043738 0.976757 0.068082 0.057 Uiso 1 1 calc R U . . .
H14C H 0.113174 0.918502 0.024441 0.057 Uiso 1 1 calc R U . . .
C40 C 0.3605(5) 0.5570(4) -0.1586(3) 0.0558(18) Uani 1 1 d . . . . .
H40 H 0.328922 0.505577 -0.185531 0.067 Uiso 1 1 calc R U . . .
C24 C 0.6436(4) 0.6819(4) 0.1702(3) 0.0414(14) Uani 1 1 d . . . . .
H24 H 0.704330 0.653965 0.182892 0.050 Uiso 1 1 calc R U . . .
C34 C 0.1068(4) 0.8464(4) -0.1990(2) 0.0370(13) Uani 1 1 d . . . . .
H34 H 0.119777 0.865706 -0.236046 0.044 Uiso 1 1 calc R U . . .
C23 C 0.5773(4) 0.7052(4) 0.2102(2) 0.0411(14) Uani 1 1 d . . . . .
H23 H 0.590800 0.690595 0.250362 0.049 Uiso 1 1 calc R U . . .
C31 C 0.0686(4) 0.7900(4) -0.0920(2) 0.0396(13) Uani 1 1 d . . . . .
H31 H 0.055018 0.770523 -0.055111 0.048 Uiso 1 1 calc R U . . .
C25 C 0.6224(4) 0.6991(4) 0.1104(3) 0.0363(12) Uani 1 1 d . . . . .
H25 H 0.667027 0.680639 0.081572 0.044 Uiso 1 1 calc R U . . .
C20 C 0.3732(4) 0.9605(3) 0.2151(2) 0.0342(12) Uani 1 1 d . . . . .
H20 H 0.428859 0.984901 0.199938 0.041 Uiso 1 1 calc R U . . .
C33 C 0.0096(4) 0.8384(4) -0.1871(2) 0.0442(15) Uani 1 1 d . . . . .
H33 H -0.043941 0.852460 -0.215846 0.053 Uiso 1 1 calc R U . . .
C16 C 0.2371(4) 0.8488(4) 0.2036(2) 0.0322(11) Uani 1 1 d . . . . .
H16 H 0.199456 0.797054 0.180738 0.039 Uiso 1 1 calc R U . . .
C38 C 0.5079(4) 0.6417(4) -0.1118(2) 0.0405(14) Uani 1 1 d . . . . .
H38 H 0.578569 0.649062 -0.105830 0.049 Uiso 1 1 calc R U . . .
C41 C 0.3029(4) 0.6206(3) -0.1283(2) 0.0404(13) Uani 1 1 d . . . . .
H41 H 0.232316 0.612231 -0.134035 0.048 Uiso 1 1 calc R U . . .
C12 C -0.0859(4) 0.5850(4) 0.0983(2) 0.0356(12) Uani 1 1 d . . . . .
H12 H -0.151404 0.580613 0.109041 0.043 Uiso 1 1 calc R U . . .
C8 C -0.0962(4) 0.7571(4) 0.1004(3) 0.0444(14) Uani 1 1 d . . . . .
H8 H -0.161575 0.756831 0.111821 0.053 Uiso 1 1 calc R U . . .
C17 C 0.2105(4) 0.8888(4) 0.2596(2) 0.0418(14) Uani 1 1 d . . . . .
H17 H 0.155372 0.863928 0.275042 0.050 Uiso 1 1 calc R U . . .
C9 C -0.0533(4) 0.8368(4) 0.0929(3) 0.0432(14) Uani 1 1 d . . . . .
H9 H -0.088095 0.892786 0.099547 0.052 Uiso 1 1 calc R U . . .
C39 C 0.4632(5) 0.5666(4) -0.1506(3) 0.0569(19) Uani 1 1 d . . . . .
H39 H 0.502350 0.522104 -0.171543 0.068 Uiso 1 1 calc R U . . .
C32 C -0.0097(4) 0.8103(5) -0.1340(2) 0.0514(17) Uani 1 1 d . . . . .
H32 H -0.076653 0.804615 -0.125920 0.062 Uiso 1 1 calc R U . . .
Cu2 Cu 0.27994(4) 0.23668(4) 0.46834(2) 0.02088(14) Uani 1 1 d . . . . .
P4 P 0.15858(8) 0.27901(8) 0.40085(5) 0.0188(2) Uani 1 1 d . . . . .
P3 P 0.24823(9) 0.32250(8) 0.55453(5) 0.0215(3) Uani 1 1 d . . . . .
Cl2 Cl 0.22177(10) -0.34122(9) 0.43759(6) 0.0396(3) Uani 1 1 d . . . . .
N5 N 0.3070(3) 0.0957(2) 0.46016(15) 0.0194(8) Uani 1 1 d . . . . .
C56 C 0.1814(4) 0.2694(3) 0.60698(19) 0.0252(10) Uani 1 1 d . . . . .
N6 N 0.0826(3) 0.3934(2) 0.49216(15) 0.0189(8) Uani 1 1 d . . . . .
N4 N 0.4202(3) 0.2400(2) 0.44234(15) 0.0207(8) Uani 1 1 d . . . . .
C62 C 0.3532(3) 0.3829(3) 0.60608(19) 0.0249(10) Uani 1 1 d . . . . .
C77 C 0.1878(3) 0.2972(3) 0.32620(19) 0.0218(9) Uani 1 1 d . . . . .
C43 C 0.2799(4) -0.0667(3) 0.4561(2) 0.0284(11) Uani 1 1 d . . . . .
H43 H 0.237197 -0.116127 0.461268 0.034 Uiso 1 1 calc R U . . .
C69 C -0.0054(3) 0.4490(3) 0.50357(19) 0.0199(9) Uani 1 1 d . . . . .
H69A H -0.019602 0.445575 0.545515 0.024 Uiso 1 1 calc R U . . .
H69B H -0.063640 0.421054 0.475098 0.024 Uiso 1 1 calc R U . . .
C70 C 0.1038(3) 0.3895(3) 0.42882(18) 0.0195(9) Uani 1 1 d . . . . .
H70A H 0.150535 0.441139 0.426614 0.023 Uiso 1 1 calc R U . . .
H70B H 0.041076 0.397415 0.402188 0.023 Uiso 1 1 calc R U . . .
C47 C 0.4584(3) 0.1544(3) 0.43177(18) 0.0220(10) Uani 1 1 d . . . . .
C46 C 0.3981(3) 0.0776(3) 0.44071(18) 0.0211(9) Uani 1 1 d . . . . .
C68 C 0.1694(3) 0.4212(3) 0.53799(19) 0.0208(9) Uani 1 1 d . . . . .
H68A H 0.146073 0.450970 0.576203 0.025 Uiso 1 1 calc R U . . .
H68B H 0.210492 0.467637 0.523350 0.025 Uiso 1 1 calc R U . . .
C51 C 0.4734(4) 0.3134(3) 0.4335(2) 0.0270(10) Uani 1 1 d . . . . .
C63 C 0.3373(4) 0.4604(4) 0.6483(2) 0.0334(12) Uani 1 1 d . . . . .
H63 H 0.271649 0.481707 0.651235 0.040 Uiso 1 1 calc R U . . .
C48 C 0.5528(3) 0.1389(4) 0.4130(2) 0.0285(11) Uani 1 1 d . . . . .
C45 C 0.4328(4) -0.0135(3) 0.4288(2) 0.0259(10) Uani 1 1 d . . . . .
C52 C 0.5297(4) -0.0262(4) 0.4088(2) 0.0337(12) Uani 1 1 d . . . . .
H52 H 0.553922 -0.087020 0.400584 0.040 Uiso 1 1 calc R U . . .
O7 O 0.2739(4) -0.4059(3) 0.4691(3) 0.0800(16) Uani 1 1 d . . . . .
C54 C 0.1519(3) 0.0480(3) 0.4910(2) 0.0292(11) Uani 1 1 d . . . . .
H54A H 0.164160 0.085655 0.531419 0.044 Uiso 1 1 calc R U . . .
H54B H 0.115893 -0.009510 0.493716 0.044 Uiso 1 1 calc R U . . .
H54C H 0.111817 0.082504 0.462767 0.044 Uiso 1 1 calc R U . . .
C64 C 0.4180(4) 0.5059(4) 0.6858(2) 0.0370(13) Uani 1 1 d . . . . .
H64 H 0.407449 0.558924 0.714129 0.044 Uiso 1 1 calc R U . . .
C44 C 0.3696(4) -0.0856(3) 0.4372(2) 0.0310(11) Uani 1 1 d . . . . .
H44 H 0.389668 -0.147868 0.429547 0.037 Uiso 1 1 calc R U . . .
C67 C 0.4493(4) 0.3529(4) 0.6027(2) 0.0313(11) Uani 1 1 d . . . . .
H67 H 0.460780 0.300799 0.573867 0.038 Uiso 1 1 calc R U . . .
C42 C 0.2487(3) 0.0255(3) 0.4683(2) 0.0257(10) Uani 1 1 d . . . . .
C73 C -0.1001(4) 0.1343(3) 0.4093(2) 0.0293(11) Uani 1 1 d . . . . .
H73 H -0.154073 0.140611 0.432778 0.035 Uiso 1 1 calc R U . . .
C55 C 0.4261(4) 0.4060(3) 0.4431(2) 0.0365(12) Uani 1 1 d . . . . .
H55A H 0.369557 0.407841 0.411153 0.055 Uiso 1 1 calc R U . . .
H55B H 0.475294 0.454844 0.441197 0.055 Uiso 1 1 calc R U . . .
H55C H 0.402361 0.415722 0.483105 0.055 Uiso 1 1 calc R U . . .
C75 C -0.0177(4) 0.0488(3) 0.3312(2) 0.0320(11) Uani 1 1 d . . . . .
H75 H -0.015198 -0.003623 0.300788 0.038 Uiso 1 1 calc R U . . .
C50 C 0.5699(4) 0.3030(4) 0.4166(2) 0.0373(12) Uani 1 1 d . . . . .
H50 H 0.608250 0.356010 0.412512 0.045 Uiso 1 1 calc R U . . .
C76 C 0.0562(4) 0.1171(3) 0.3407(2) 0.0267(10) Uani 1 1 d . . . . .
H76 H 0.110543 0.110472 0.317463 0.032 Uiso 1 1 calc R U . . .
O6 O 0.1693(3) -0.2804(3) 0.47705(19) 0.0580(12) Uani 1 1 d . . . . .
C49 C 0.6086(4) 0.2179(4) 0.4061(2) 0.0358(12) Uani 1 1 d . . . . .
H49 H 0.673300 0.211420 0.393952 0.043 Uiso 1 1 calc R U . . .
C57 C 0.0772(4) 0.2664(3) 0.6021(2) 0.0293(11) Uani 1 1 d . . . . .
H57 H 0.039172 0.290449 0.569607 0.035 Uiso 1 1 calc R U . . .
C71 C 0.0520(3) 0.1959(3) 0.38389(19) 0.0225(10) Uani 1 1 d . . . . .
O8 O 0.2867(4) -0.2871(3) 0.4103(3) 0.095(2) Uani 1 1 d . . . . .
C74 C -0.0959(4) 0.0568(3) 0.3664(2) 0.0311(11) Uani 1 1 d . . . . .
H74 H -0.146038 0.009074 0.360960 0.037 Uiso 1 1 calc R U . . .
C82 C 0.2532(4) 0.2373(4) 0.2981(2) 0.0360(12) Uani 1 1 d . . . . .
H82 H 0.283773 0.190623 0.318883 0.043 Uiso 1 1 calc R U . . .
C53 C 0.5861(4) 0.0461(4) 0.4017(2) 0.0327(12) Uani 1 1 d . . . . .
H53 H 0.649807 0.035583 0.388703 0.039 Uiso 1 1 calc R U . . .
O5 O 0.1515(3) -0.3920(3) 0.38939(17) 0.0563(11) Uani 1 1 d . . . . .
C60 C 0.1862(5) 0.1911(4) 0.6950(2) 0.0433(14) Uani 1 1 d . . . . .
H60 H 0.223732 0.163810 0.726267 0.052 Uiso 1 1 calc R U . . .
C61 C 0.2342(4) 0.2284(4) 0.6535(2) 0.0362(12) Uani 1 1 d . . . . .
H61 H 0.304908 0.226325 0.656389 0.043 Uiso 1 1 calc R U . . .
C59 C 0.0845(5) 0.1928(4) 0.6916(2) 0.0428(14) Uani 1 1 d . . . . .
H59 H 0.051772 0.169582 0.721587 0.051 Uiso 1 1 calc R U . . .
C58 C 0.0289(4) 0.2289(4) 0.6440(2) 0.0388(13) Uani 1 1 d . . . . .
H58 H -0.041917 0.227654 0.640390 0.047 Uiso 1 1 calc R U . . .
C65 C 0.5134(4) 0.4751(4) 0.6825(2) 0.0378(13) Uani 1 1 d . . . . .
H65 H 0.568080 0.506722 0.708669 0.045 Uiso 1 1 calc R U . . .
C66 C 0.5296(4) 0.3989(4) 0.6416(2) 0.0423(14) Uani 1 1 d . . . . .
H66 H 0.595381 0.377352 0.639711 0.051 Uiso 1 1 calc R U . . .
C78 C 0.1479(5) 0.3665(4) 0.2956(2) 0.0449(14) Uani 1 1 d . . . . .
H78 H 0.104097 0.408986 0.314229 0.054 Uiso 1 1 calc R U . . .
C81 C 0.2742(4) 0.2453(5) 0.2398(2) 0.0494(16) Uani 1 1 d . . . . .
H81 H 0.317221 0.202817 0.220474 0.059 Uiso 1 1 calc R U . . .
C79 C 0.1713(5) 0.3748(4) 0.2377(3) 0.0527(16) Uani 1 1 d . . . . .
H79 H 0.143697 0.423166 0.217459 0.063 Uiso 1 1 calc R U . . .
C80 C 0.2330(5) 0.3146(4) 0.2097(2) 0.0458(15) Uani 1 1 d . . . . .
H80 H 0.247645 0.320158 0.169966 0.055 Uiso 1 1 calc R U . . .
Cl1 Cl 0.25802(10) 0.17203(8) 0.03866(6) 0.0350(3) Uani 1 1 d . . . . .
O2 O 0.1726(3) 0.2253(3) 0.0501(2) 0.0590(12) Uani 1 1 d . . . . .
O4 O 0.3154(4) 0.1562(3) 0.09455(18) 0.0715(15) Uani 1 1 d . . . . .
O1 O 0.3196(3) 0.2227(3) 0.0077(2) 0.0534(11) Uani 1 1 d . . . . .
O3 O 0.2283(3) 0.0861(3) 0.0017(2) 0.0693(14) Uani 1 1 d . . . . .
Cl3 Cl 0.29448(12) 0.58758(13) 0.19998(7) 0.0578(4) Uani 1 1 d . . . . .
Cl4 Cl 0.10265(12) 0.64674(14) 0.23317(7) 0.0630(5) Uani 1 1 d . . . . .
C87 C 0.2268(5) 0.6267(5) 0.2601(3) 0.0589(18) Uani 1 1 d . . . . .
H87A H 0.258567 0.684711 0.283481 0.071 Uiso 1 1 calc R U . . .
H87B H 0.228280 0.579923 0.287906 0.071 Uiso 1 1 calc R U . . .
O9 O 0.6187(3) 0.0605(3) 0.19564(17) 0.0435(9) Uani 1 1 d . . . . .
C85 C 0.6773(4) -0.0144(4) 0.2134(3) 0.0465(15) Uani 1 1 d . . . . .
H85A H 0.635696 -0.057238 0.230799 0.056 Uiso 1 1 calc R U . . .
H85B H 0.733541 0.009659 0.244768 0.056 Uiso 1 1 calc R U . . .
C83 C 0.5952(5) 0.1212(4) 0.2475(3) 0.0536(16) Uani 1 1 d . . . . .
H83A H 0.657012 0.142346 0.275117 0.064 Uiso 1 1 calc R U . . .
H83B H 0.551194 0.088756 0.270185 0.064 Uiso 1 1 calc R U . . .
C86 C 0.7157(5) -0.0640(4) 0.1589(3) 0.0495(15) Uani 1 1 d . . . . .
H86A H 0.659589 -0.090699 0.129001 0.074 Uiso 1 1 calc R U . . .
H86B H 0.758772 -0.113513 0.170710 0.074 Uiso 1 1 calc R U . . .
H86C H 0.754184 -0.020510 0.140829 0.074 Uiso 1 1 calc R U . . .
C84 C 0.5436(5) 0.2021(5) 0.2254(3) 0.0608(18) Uani 1 1 d . . . . .
H84A H 0.491771 0.180011 0.191345 0.091 Uiso 1 1 calc R U . . .
H84B H 0.592210 0.241916 0.211707 0.091 Uiso 1 1 calc R U . . .
H84C H 0.512953 0.237439 0.258667 0.091 Uiso 1 1 calc R U . . .
C89 C 0.7962(8) 0.3200(9) 0.3235(5) 0.0546(12) Uani 0.698(6) 1 d D . P A 1
H89A H 0.737980 0.294758 0.294930 0.082 Uiso 0.698(6) 1 calc R U P A 1
H89B H 0.774491 0.364496 0.356226 0.082 Uiso 0.698(6) 1 calc R U P A 1
H89C H 0.830596 0.269601 0.341096 0.082 Uiso 0.698(6) 1 calc R U P A 1
C91 C 0.8689(6) 0.5644(6) 0.2525(4) 0.0546(12) Uani 0.698(6) 1 d D . P A 1
H91A H 0.903932 0.601665 0.228397 0.082 Uiso 0.698(6) 1 calc R U P A 1
H91B H 0.828904 0.604607 0.278473 0.082 Uiso 0.698(6) 1 calc R U P A 1
H91C H 0.825126 0.517984 0.225129 0.082 Uiso 0.698(6) 1 calc R U P A 1
C90 C 0.9432(6) 0.5169(6) 0.2915(4) 0.0546(12) Uani 0.698(6) 1 d D . P A 1
H90A H 0.988126 0.481579 0.265500 0.066 Uiso 0.698(6) 1 calc R U P A 1
H90B H 0.984451 0.564009 0.320932 0.066 Uiso 0.698(6) 1 calc R U P A 1
O10 O 0.8970(4) 0.4557(3) 0.3240(3) 0.0546(12) Uani 0.698(6) 1 d D . P A 1
C88 C 0.8657(7) 0.3676(4) 0.2906(4) 0.0546(12) Uani 0.698(6) 1 d D . P A 1
H88A H 0.924693 0.329201 0.284973 0.066 Uiso 0.698(6) 1 calc R U P A 1
H88B H 0.831753 0.375104 0.249823 0.066 Uiso 0.698(6) 1 calc R U P A 1
C72 C -0.0260(3) 0.2033(3) 0.4184(2) 0.0244(10) Uani 1 1 d . . . . .
H72 H -0.029043 0.255928 0.448594 0.029 Uiso 1 1 calc R U . . .
Cl6 Cl 0.9010(5) 0.4920(4) 0.2752(3) 0.073(2) Uani 0.302(6) 1 d D . P A 2
Cl5 Cl 0.8247(6) 0.3391(6) 0.3300(4) 0.073(2) Uani 0.302(6) 1 d D . P A 2
C92 C 0.8456(18) 0.3806(8) 0.2629(4) 0.073(2) Uani 0.302(6) 1 d D . P A 2
H92A H 0.889097 0.337304 0.240750 0.088 Uiso 0.302(6) 1 calc R U P A 2
H92B H 0.781009 0.381067 0.236536 0.088 Uiso 0.302(6) 1 calc R U P A 2

loop_
_atom_site_aniso_label
_atom_site_aniso_U_11
_atom_site_aniso_U_22
_atom_site_aniso_U_33
_atom_site_aniso_U_23
_atom_site_aniso_U_13
_atom_site_aniso_U_12
Cu1 0.0216(3) 0.0181(3) 0.0207(3) 0.0049(2) 0.0026(2) -0.0020(2)
P1 0.0213(6) 0.0179(6) 0.0166(5) 0.0034(4) 0.0030(4) -0.0006(5)
P2 0.0254(6) 0.0193(6) 0.0175(5) 0.0038(4) 0.0008(5) -0.0041(5)
N3 0.0157(17) 0.0162(18) 0.0180(17) 0.0014(14) 0.0031(14) -0.0018(14)
C27 0.025(2) 0.017(2) 0.021(2) 0.0024(17) 0.0039(18) 0.0002(18)
C4 0.028(2) 0.022(2) 0.023(2) 0.0054(19) 0.0002(19) -0.005(2)
N1 0.026(2) 0.023(2) 0.0146(17) 0.0031(15) 0.0023(15) -0.0019(16)
N2 0.0185(18) 0.024(2) 0.027(2) 0.0068(16) -0.0006(16) 0.0005(16)
C30 0.026(2) 0.023(2) 0.020(2) 0.0052(18) -0.0008(19) -0.0050(19)
C2 0.032(3) 0.019(2) 0.036(3) 0.009(2) 0.005(2) 0.001(2)
C15 0.033(3) 0.025(3) 0.017(2) 0.0045(18) 0.0012(19) 0.006(2)
C36 0.039(3) 0.021(2) 0.018(2) 0.0056(18) 0.000(2) 0.003(2)
C29 0.028(2) 0.014(2) 0.020(2) 0.0047(17) 0.0043(18) 0.0013(18)
C6 0.022(2) 0.024(2) 0.018(2) 0.0033(18) -0.0017(18) -0.0052(19)
C21 0.023(2) 0.016(2) 0.026(2) 0.0036(18) -0.0003(19) -0.0046(18)
C3 0.036(3) 0.021(2) 0.031(3) 0.008(2) 0.005(2) -0.007(2)
C5 0.021(2) 0.025(2) 0.015(2) 0.0025(17) -0.0008(17) -0.0026(19)
C7 0.018(2) 0.038(3) 0.034(3) 0.004(2) 0.005(2) -0.001(2)
C37 0.037(3) 0.025(3) 0.020(2) 0.0009(19) 0.001(2) 0.006(2)
C26 0.027(2) 0.026(3) 0.032(3) 0.010(2) 0.002(2) 0.000(2)
C1 0.029(2) 0.018(2) 0.020(2) 0.0063(17) 0.0051(19) 0.0022(19)
C10 0.025(2) 0.024(3) 0.041(3) 0.008(2) 0.001(2) 0.002(2)
C11 0.029(3) 0.036(3) 0.030(3) 0.010(2) 0.007(2) -0.010(2)
C28 0.019(2) 0.018(2) 0.020(2) 0.0017(17) 0.0041(17) -0.0006(18)
C22 0.037(3) 0.032(3) 0.028(3) 0.008(2) -0.002(2) -0.001(2)
C13 0.027(2) 0.024(3) 0.043(3) 0.008(2) 0.011(2) 0.004(2)
C18 0.046(3) 0.044(3) 0.030(3) 0.000(2) 0.012(2) 0.009(3)
C19 0.058(4) 0.035(3) 0.026(3) -0.006(2) 0.012(3) 0.001(3)
C35 0.024(2) 0.036(3) 0.025(2) 0.007(2) 0.0033(19) -0.001(2)
C14 0.037(3) 0.021(3) 0.057(3) 0.008(2) 0.008(3) 0.008(2)
C40 0.081(5) 0.026(3) 0.051(4) -0.014(3) -0.006(3) 0.009(3)
C24 0.029(3) 0.031(3) 0.063(4) 0.017(3) -0.009(3) 0.002(2)
C34 0.035(3) 0.054(4) 0.023(2) 0.013(2) 0.002(2) -0.003(3)
C23 0.043(3) 0.042(3) 0.037(3) 0.015(2) -0.014(3) 0.000(3)
C31 0.034(3) 0.056(4) 0.030(3) 0.014(2) -0.002(2) -0.020(3)
C25 0.025(3) 0.034(3) 0.052(3) 0.014(2) 0.004(2) -0.001(2)
C20 0.047(3) 0.030(3) 0.026(3) 0.001(2) 0.011(2) -0.008(2)
C33 0.027(3) 0.075(4) 0.033(3) 0.019(3) -0.003(2) -0.002(3)
C16 0.031(3) 0.044(3) 0.022(2) 0.004(2) 0.005(2) -0.002(2)
C38 0.053(3) 0.040(3) 0.028(3) 0.001(2) 0.005(2) 0.022(3)
C41 0.049(3) 0.025(3) 0.043(3) -0.001(2) -0.002(3) 0.000(2)
C12 0.025(3) 0.044(3) 0.040(3) 0.008(2) 0.012(2) -0.008(2)
C8 0.024(3) 0.046(4) 0.064(4) 0.004(3) 0.015(3) 0.001(2)
C17 0.031(3) 0.067(4) 0.031(3) 0.007(3) 0.016(2) 0.006(3)
C9 0.027(3) 0.034(3) 0.070(4) 0.008(3) 0.011(3) 0.007(2)
C39 0.087(5) 0.043(4) 0.034(3) -0.008(3) -0.002(3) 0.035(4)
C32 0.026(3) 0.096(5) 0.035(3) 0.022(3) -0.001(2) -0.010(3)
Cu2 0.0253(3) 0.0176(3) 0.0200(3) 0.0023(2) 0.0042(2) 0.0056(2)
P4 0.0244(6) 0.0162(6) 0.0162(5) 0.0020(4) 0.0045(4) 0.0030(5)
P3 0.0262(6) 0.0204(6) 0.0175(5) 0.0019(4) 0.0014(5) 0.0072(5)
Cl2 0.0438(7) 0.0239(7) 0.0559(8) 0.0065(6) 0.0247(6) 0.0004(6)
N5 0.0239(19) 0.0195(19) 0.0149(17) 0.0026(14) 0.0021(15) 0.0043(16)
C56 0.038(3) 0.021(2) 0.015(2) 0.0032(18) 0.0008(19) 0.008(2)
N6 0.0243(19) 0.0175(19) 0.0150(17) 0.0025(14) 0.0032(15) 0.0054(15)
N4 0.0237(19) 0.021(2) 0.0161(17) 0.0034(15) -0.0010(15) 0.0028(16)
C62 0.029(2) 0.026(3) 0.019(2) 0.0054(18) 0.0011(19) 0.005(2)
C77 0.027(2) 0.021(2) 0.017(2) -0.0010(17) 0.0073(18) -0.0014(19)
C43 0.041(3) 0.019(2) 0.026(2) 0.0066(19) 0.004(2) -0.001(2)
C69 0.024(2) 0.016(2) 0.020(2) 0.0012(17) 0.0049(18) 0.0050(18)
C70 0.024(2) 0.017(2) 0.017(2) 0.0024(17) -0.0002(17) 0.0043(18)
C47 0.026(2) 0.025(2) 0.014(2) 0.0018(17) 0.0001(18) 0.0018(19)
C46 0.027(2) 0.022(2) 0.014(2) 0.0030(17) -0.0001(18) 0.0046(19)
C68 0.027(2) 0.018(2) 0.018(2) 0.0013(17) 0.0031(18) 0.0026(18)
C51 0.033(3) 0.027(3) 0.019(2) 0.0029(19) -0.002(2) -0.003(2)
C63 0.030(3) 0.035(3) 0.031(3) -0.001(2) -0.002(2) 0.004(2)
C48 0.023(2) 0.039(3) 0.022(2) 0.004(2) 0.0015(19) 0.005(2)
C45 0.033(3) 0.024(3) 0.020(2) 0.0011(18) 0.002(2) 0.008(2)
C52 0.039(3) 0.032(3) 0.031(3) 0.002(2) 0.006(2) 0.017(2)
O7 0.069(3) 0.051(3) 0.110(4) 0.017(3) -0.031(3) -0.003(2)
C54 0.029(3) 0.030(3) 0.032(3) 0.011(2) 0.010(2) -0.003(2)
C64 0.038(3) 0.040(3) 0.027(3) -0.004(2) -0.009(2) 0.003(2)
C44 0.043(3) 0.020(3) 0.030(3) 0.004(2) 0.004(2) 0.011(2)
C67 0.031(3) 0.042(3) 0.021(2) 0.004(2) 0.001(2) 0.015(2)
C42 0.033(3) 0.026(3) 0.020(2) 0.0098(19) 0.003(2) 0.002(2)
C73 0.030(3) 0.027(3) 0.034(3) 0.009(2) 0.011(2) 0.002(2)
C55 0.047(3) 0.025(3) 0.039(3) 0.007(2) 0.007(2) -0.006(2)
C75 0.046(3) 0.021(3) 0.027(2) -0.002(2) 0.004(2) -0.006(2)
C50 0.032(3) 0.040(3) 0.040(3) 0.006(2) 0.004(2) -0.011(2)
C76 0.036(3) 0.025(3) 0.020(2) 0.0044(19) 0.005(2) 0.002(2)
O6 0.062(3) 0.044(2) 0.069(3) -0.016(2) 0.041(2) -0.012(2)
C49 0.022(2) 0.043(3) 0.044(3) 0.012(2) 0.006(2) -0.001(2)
C57 0.038(3) 0.026(3) 0.026(2) 0.008(2) 0.008(2) 0.008(2)
C71 0.029(2) 0.022(2) 0.018(2) 0.0072(18) 0.0029(19) 0.0008(19)
O8 0.110(4) 0.031(3) 0.158(5) -0.008(3) 0.103(4) -0.018(3)
C74 0.041(3) 0.024(3) 0.027(2) 0.006(2) 0.000(2) -0.010(2)
C82 0.032(3) 0.050(3) 0.027(3) 0.006(2) 0.008(2) 0.008(2)
C53 0.027(3) 0.041(3) 0.032(3) 0.008(2) 0.009(2) 0.012(2)
O5 0.080(3) 0.047(3) 0.039(2) -0.0010(19) 0.007(2) -0.008(2)
C60 0.060(4) 0.037(3) 0.034(3) 0.016(2) -0.005(3) 0.001(3)
C61 0.047(3) 0.034(3) 0.027(3) 0.011(2) -0.006(2) 0.003(2)
C59 0.068(4) 0.030(3) 0.034(3) 0.012(2) 0.008(3) -0.010(3)
C58 0.045(3) 0.031(3) 0.045(3) 0.014(2) 0.017(3) 0.005(2)
C65 0.033(3) 0.050(4) 0.028(3) 0.007(2) -0.004(2) -0.006(3)
C66 0.028(3) 0.064(4) 0.035(3) 0.008(3) 0.001(2) 0.009(3)
C78 0.071(4) 0.040(3) 0.029(3) 0.013(2) 0.018(3) 0.018(3)
C81 0.044(3) 0.077(5) 0.030(3) 0.006(3) 0.017(3) 0.011(3)
C79 0.087(5) 0.043(4) 0.036(3) 0.018(3) 0.020(3) 0.012(3)
C80 0.061(4) 0.057(4) 0.022(3) 0.006(3) 0.021(3) -0.013(3)
Cl1 0.0423(7) 0.0251(6) 0.0428(7) 0.0082(5) 0.0214(6) 0.0097(5)
O2 0.062(3) 0.036(2) 0.094(3) 0.019(2) 0.053(3) 0.021(2)
O4 0.118(4) 0.066(3) 0.039(2) 0.016(2) 0.026(3) 0.040(3)
O1 0.042(2) 0.049(3) 0.082(3) 0.032(2) 0.031(2) 0.0128(19)
O3 0.062(3) 0.027(2) 0.108(4) -0.010(2) -0.004(3) 0.015(2)
Cl3 0.0524(9) 0.0750(12) 0.0487(9) 0.0171(8) 0.0080(7) 0.0044(8)
Cl4 0.0494(9) 0.0865(13) 0.0523(9) 0.0064(9) 0.0093(7) -0.0019(9)
C87 0.060(4) 0.076(5) 0.039(3) 0.010(3) -0.002(3) 0.005(4)
O9 0.046(2) 0.043(2) 0.044(2) 0.0105(18) 0.0137(18) -0.0005(18)
C85 0.043(3) 0.051(4) 0.050(3) 0.028(3) 0.000(3) 0.002(3)
C83 0.055(4) 0.057(4) 0.052(4) 0.011(3) 0.017(3) 0.003(3)
C86 0.063(4) 0.036(3) 0.048(3) 0.012(3) -0.005(3) 0.005(3)
C84 0.060(4) 0.072(5) 0.056(4) 0.016(3) 0.018(3) 0.026(4)
C89 0.051(2) 0.047(2) 0.061(3) -0.0034(19) 0.0029(19) 0.0001(18)
C91 0.051(2) 0.047(2) 0.061(3) -0.0034(19) 0.0029(19) 0.0001(18)
C90 0.051(2) 0.047(2) 0.061(3) -0.0034(19) 0.0029(19) 0.0001(18)
O10 0.051(2) 0.047(2) 0.061(3) -0.0034(19) 0.0029(19) 0.0001(18)
C88 0.051(2) 0.047(2) 0.061(3) -0.0034(19) 0.0029(19) 0.0001(18)
C72 0.029(2) 0.020(2) 0.025(2) 0.0008(18) 0.007(2) 0.005(2)
Cl6 0.068(4) 0.062(4) 0.092(4) 0.020(3) 0.011(3) 0.008(2)
Cl5 0.068(4) 0.062(4) 0.092(4) 0.020(3) 0.011(3) 0.008(2)
C92 0.068(4) 0.062(4) 0.092(4) 0.020(3) 0.011(3) 0.008(2)

loop_
_atom_type_symbol
_atom_type_description
_atom_type_scat_dispersion_real
_atom_type_scat_dispersion_imag
_atom_type_scat_source
C C 0.0033 0.0016 'International Tables Vol C Tables 4.2.6.8 and 6.1.1.4'
H H 0.0000 0.0000 'International Tables Vol C Tables 4.2.6.8 and 6.1.1.4'
Cl Cl 0.1484 0.1585 'International Tables Vol C Tables 4.2.6.8 and 6.1.1.4'
Cu Cu 0.3201 1.2651 'International Tables Vol C Tables 4.2.6.8 and 6.1.1.4'
N N 0.0061 0.0033 'International Tables Vol C Tables 4.2.6.8 and 6.1.1.4'
O O 0.0106 0.0060 'International Tables Vol C Tables 4.2.6.8 and 6.1.1.4'
P P 0.1023 0.0942 'International Tables Vol C Tables 4.2.6.8 and 6.1.1.4'

loop_
_geom_angle_atom_site_label_1
_geom_angle_atom_site_label_2
_geom_angle_atom_site_label_3
_geom_angle
_geom_angle_site_symmetry_1
_geom_angle_site_symmetry_3
_geom_angle_publ_flag
P2 Cu1 P1 102.07(4) . . ?
N1 Cu1 P1 121.70(10) . . ?
N1 Cu1 P2 119.31(10) . . ?
N1 Cu1 N2 81.81(15) . . ?
N2 Cu1 P1 113.44(11) . . ?
N2 Cu1 P2 118.79(10) . . ?
C27 P1 Cu1 110.22(14) . . ?
C15 P1 Cu1 117.73(16) . . ?
C15 P1 C27 102.3(2) . . ?
C15 P1 C21 102.5(2) . . ?
C21 P1 Cu1 119.01(14) . . ?
C21 P1 C27 102.9(2) . . ?
C30 P2 Cu1 119.58(15) . . ?
C30 P2 C36 103.3(2) . . ?
C30 P2 C29 100.9(2) . . ?
C36 P2 Cu1 116.88(15) . . ?
C36 P2 C29 103.3(2) . . ?
C29 P2 Cu1 110.63(14) . . ?
C27 N3 C29 114.5(3) . . ?
C27 N3 C28 112.1(3) . . ?
C29 N3 C28 112.1(3) . . ?
P1 C27 H27A 109.2 . . ?
P1 C27 H27B 109.2 . . ?
N3 C27 P1 112.1(3) . . ?
N3 C27 H27A 109.2 . . ?
N3 C27 H27B 109.2 . . ?
H27A C27 H27B 107.9 . . ?
C3 C4 C5 117.0(4) . . ?
C3 C4 C11 123.7(4) . . ?
C5 C4 C11 119.3(4) . . ?
C5 N1 Cu1 111.5(3) . . ?
C1 N1 Cu1 129.8(3) . . ?
C1 N1 C5 118.6(4) . . ?
C6 N2 Cu1 111.6(3) . . ?
C10 N2 Cu1 129.8(3) . . ?
C10 N2 C6 118.5(4) . . ?
C35 C30 P2 121.3(3) . . ?
C31 C30 P2 120.0(3) . . ?
C31 C30 C35 118.5(4) . . ?
C3 C2 H2 120.0 . . ?
C3 C2 C1 119.9(4) . . ?
C1 C2 H2 120.0 . . ?
C20 C15 P1 121.1(4) . . ?
C16 C15 P1 119.0(4) . . ?
C16 C15 C20 119.8(4) . . ?
C37 C36 P2 122.0(3) . . ?
C37 C36 C41 118.4(5) . . ?
C41 C36 P2 119.5(4) . . ?
P2 C29 H29A 109.0 . . ?
P2 C29 H29B 109.0 . . ?
N3 C29 P2 112.9(3) . . ?
N3 C29 H29A 109.0 . . ?
N3 C29 H29B 109.0 . . ?
H29A C29 H29B 107.8 . . ?
N2 C6 C5 116.8(4) . . ?
N2 C6 C7 123.3(4) . . ?
C7 C6 C5 119.9(4) . . ?
C26 C21 P1 119.2(3) . . ?
C26 C21 C22 118.7(4) . . ?
C22 C21 P1 122.0(4) . . ?
C4 C3 H3 120.0 . . ?
C2 C3 C4 120.0(4) . . ?
C2 C3 H3 120.0 . . ?
C4 C5 C6 119.0(4) . . ?
N1 C5 C4 122.8(4) . . ?
N1 C5 C6 118.2(4) . . ?
C6 C7 C12 119.7(4) . . ?
C6 C7 C8 116.3(5) . . ?
C8 C7 C12 124.0(5) . . ?
C36 C37 H37 119.7 . . ?
C36 C37 C38 120.6(5) . . ?
C38 C37 H37 119.7 . . ?
C21 C26 H26 119.6 . . ?
C21 C26 C25 120.8(5) . . ?
C25 C26 H26 119.6 . . ?
N1 C1 C2 121.7(4) . . ?
N1 C1 C13 117.8(4) . . ?
C2 C1 C13 120.5(4) . . ?
N2 C10 C14 117.7(4) . . ?
N2 C10 C9 120.8(4) . . ?
C9 C10 C14 121.5(4) . . ?
C4 C11 H11 119.3 . . ?
C12 C11 C4 121.4(5) . . ?
C12 C11 H11 119.3 . . ?
N3 C28 C28 115.2(4) . 2_675 ?
N3 C28 H28A 108.5 . . ?
N3 C28 H28B 108.5 . . ?
C28 C28 H28A 108.5 2_675 . ?
C28 C28 H28B 108.5 2_675 . ?
H28A C28 H28B 107.5 . . ?
C21 C22 H22 120.0 . . ?
C23 C22 C21 119.9(5) . . ?
C23 C22 H22 120.0 . . ?
C1 C13 H13A 109.5 . . ?
C1 C13 H13B 109.5 . . ?
C1 C13 H13C 109.5 . . ?
H13A C13 H13B 109.5 . . ?
H13A C13 H13C 109.5 . . ?
H13B C13 H13C 109.5 . . ?
C19 C18 H18 120.0 . . ?
C17 C18 H18 120.0 . . ?
C17 C18 C19 120.1(5) . . ?
C18 C19 H19 119.9 . . ?
C18 C19 C20 120.2(5) . . ?
C20 C19 H19 119.9 . . ?
C30 C35 H35 119.8 . . ?
C34 C35 C30 120.3(4) . . ?
C34 C35 H35 119.8 . . ?
C10 C14 H14A 109.5 . . ?
C10 C14 H14B 109.5 . . ?
C10 C14 H14C 109.5 . . ?
H14A C14 H14B 109.5 . . ?
H14A C14 H14C 109.5 . . ?
H14B C14 H14C 109.5 . . ?
C41 C40 H40 119.4 . . ?
C41 C40 C39 121.2(5) . . ?
C39 C40 H40 119.4 . . ?
C23 C24 H24 120.1 . . ?
C23 C24 C25 119.7(5) . . ?
C25 C24 H24 120.1 . . ?
C35 C34 H34 119.7 . . ?
C35 C34 C33 120.7(5) . . ?
C33 C34 H34 119.7 . . ?
C22 C23 H23 119.3 . . ?
C24 C23 C22 121.4(5) . . ?
C24 C23 H23 119.3 . . ?
C30 C31 H31 119.7 . . ?
C32 C31 C30 120.5(5) . . ?
C32 C31 H31 119.7 . . ?
C26 C25 C24 119.5(5) . . ?
C26 C25 H25 120.3 . . ?
C24 C25 H25 120.3 . . ?
C15 C20 H20 120.2 . . ?
C19 C20 C15 119.6(5) . . ?
C19 C20 H20 120.2 . . ?
C34 C33 H33 120.0 . . ?
C32 C33 C34 120.1(5) . . ?
C32 C33 H33 120.0 . . ?
C15 C16 H16 119.8 . . ?
C15 C16 C17 120.5(5) . . ?
C17 C16 H16 119.8 . . ?
C37 C38 H38 119.7 . . ?
C39 C38 C37 120.6(6) . . ?
C39 C38 H38 119.7 . . ?
C36 C41 H41 119.8 . . ?
C40 C41 C36 120.4(5) . . ?
C40 C41 H41 119.8 . . ?
C7 C12 H12 119.7 . . ?
C11 C12 C7 120.7(5) . . ?
C11 C12 H12 119.7 . . ?
C7 C8 H8 119.8 . . ?
C9 C8 C7 120.5(5) . . ?
C9 C8 H8 119.8 . . ?
C18 C17 C16 119.9(5) . . ?
C18 C17 H17 120.0 . . ?
C16 C17 H17 120.0 . . ?
C10 C9 H9 119.7 . . ?
C8 C9 C10 120.7(5) . . ?
C8 C9 H9 119.7 . . ?
C40 C39 H39 120.6 . . ?
C38 C39 C40 118.9(5) . . ?
C38 C39 H39 120.6 . . ?
C31 C32 H32 120.0 . . ?
C33 C32 C31 119.9(5) . . ?
C33 C32 H32 120.0 . . ?
P3 Cu2 P4 101.32(4) . . ?
N5 Cu2 P4 116.11(10) . . ?
N5 Cu2 P3 123.77(10) . . ?
N4 Cu2 P4 114.43(10) . . ?
N4 Cu2 P3 120.14(10) . . ?
N4 Cu2 N5 81.47(14) . . ?
C77 P4 Cu2 119.06(15) . . ?
C77 P4 C70 102.5(2) . . ?
C77 P4 C71 104.26(19) . . ?
C70 P4 Cu2 112.78(13) . . ?
C71 P4 Cu2 112.50(14) . . ?
C71 P4 C70 104.2(2) . . ?
C56 P3 Cu2 119.05(15) . . ?
C56 P3 C62 102.0(2) . . ?
C56 P3 C68 103.1(2) . . ?
C62 P3 Cu2 118.43(16) . . ?
C62 P3 C68 101.0(2) . . ?
C68 P3 Cu2 110.80(14) . . ?
O7 Cl2 O6 111.0(3) . . ?
O7 Cl2 O8 112.0(4) . . ?
O7 Cl2 O5 107.8(3) . . ?
O6 Cl2 O8 108.3(3) . . ?
O6 Cl2 O5 109.5(3) . . ?
O8 Cl2 O5 108.1(3) . . ?
C46 N5 Cu2 110.8(3) . . ?
C42 N5 Cu2 129.9(3) . . ?
C42 N5 C46 119.3(4) . . ?
C57 C56 P3 122.3(3) . . ?
C57 C56 C61 117.6(5) . . ?
C61 C56 P3 120.2(4) . . ?
C70 N6 C69 111.6(3) . . ?
C68 N6 C69 112.6(3) . . ?
C68 N6 C70 113.7(3) . . ?
C47 N4 Cu2 112.5(3) . . ?
C51 N4 Cu2 128.3(3) . . ?
C51 N4 C47 119.2(4) . . ?
C63 C62 P3 120.6(4) . . ?
C67 C62 P3 120.0(3) . . ?
C67 C62 C63 119.4(4) . . ?
C82 C77 P4 118.1(4) . . ?
C78 C77 P4 123.7(4) . . ?
C78 C77 C82 118.2(4) . . ?
C44 C43 H43 119.5 . . ?
C44 C43 C42 121.0(5) . . ?
C42 C43 H43 119.5 . . ?
N6 C69 C69 114.9(5) . 2_566 ?
N6 C69 H69A 108.5 . . ?
N6 C69 H69B 108.5 . . ?
C69 C69 H69A 108.5 2_566 . ?
C69 C69 H69B 108.5 2_566 . ?
H69A C69 H69B 107.5 . . ?
P4 C70 H70A 109.3 . . ?
P4 C70 H70B 109.3 . . ?
N6 C70 P4 111.7(3) . . ?
N6 C70 H70A 109.3 . . ?
N6 C70 H70B 109.3 . . ?
H70A C70 H70B 107.9 . . ?
N4 C47 C46 117.3(4) . . ?
N4 C47 C48 123.0(4) . . ?
C48 C47 C46 119.7(4) . . ?
N5 C46 C47 117.9(4) . . ?
N5 C46 C45 122.3(4) . . ?
C45 C46 C47 119.8(4) . . ?
P3 C68 H68A 109.0 . . ?
P3 C68 H68B 109.0 . . ?
N6 C68 P3 112.9(3) . . ?
N6 C68 H68A 109.0 . . ?
N6 C68 H68B 109.0 . . ?
H68A C68 H68B 107.8 . . ?
N4 C51 C55 117.2(4) . . ?
N4 C51 C50 120.6(4) . . ?
C50 C51 C55 122.3(4) . . ?
C62 C63 H63 120.3 . . ?
C64 C63 C62 119.4(5) . . ?
C64 C63 H63 120.3 . . ?
C47 C48 C49 116.5(4) . . ?
C47 C48 C53 119.2(5) . . ?
C49 C48 C53 124.3(5) . . ?
C46 C45 C52 118.6(4) . . ?
C44 C45 C46 117.1(4) . . ?
C44 C45 C52 124.3(4) . . ?
C45 C52 H52 119.5 . . ?
C53 C52 C45 121.0(5) . . ?
C53 C52 H52 119.5 . . ?
H54A C54 H54B 109.5 . . ?
H54A C54 H54C 109.5 . . ?
H54B C54 H54C 109.5 . . ?
C42 C54 H54A 109.5 . . ?
C42 C54 H54B 109.5 . . ?
C42 C54 H54C 109.5 . . ?
C63 C64 H64 119.6 . . ?
C65 C64 C63 120.9(5) . . ?
C65 C64 H64 119.6 . . ?
C43 C44 C45 120.0(4) . . ?
C43 C44 H44 120.0 . . ?
C45 C44 H44 120.0 . . ?
C62 C67 H67 119.8 . . ?
C62 C67 C66 120.3(5) . . ?
C66 C67 H67 119.8 . . ?
N5 C42 C43 120.3(4) . . ?
N5 C42 C54 117.8(4) . . ?
C43 C42 C54 121.9(4) . . ?
C74 C73 H73 119.7 . . ?
C74 C73 C72 120.6(5) . . ?
C72 C73 H73 119.7 . . ?
C51 C55 H55A 109.5 . . ?
C51 C55 H55B 109.5 . . ?
C51 C55 H55C 109.5 . . ?
H55A C55 H55B 109.5 . . ?
H55A C55 H55C 109.5 . . ?
H55B C55 H55C 109.5 . . ?
C76 C75 H75 120.1 . . ?
C76 C75 C74 119.9(4) . . ?
C74 C75 H75 120.1 . . ?
C51 C50 H50 119.7 . . ?
C49 C50 C51 120.5(5) . . ?
C49 C50 H50 119.7 . . ?
C75 C76 H76 119.6 . . ?
C75 C76 C71 120.8(5) . . ?
C71 C76 H76 119.6 . . ?
C48 C49 H49 119.9 . . ?
C50 C49 C48 120.1(5) . . ?
C50 C49 H49 119.9 . . ?
C56 C57 H57 119.6 . . ?
C58 C57 C56 120.9(5) . . ?
C58 C57 H57 119.6 . . ?
C76 C71 P4 119.2(4) . . ?
C72 C71 P4 121.4(3) . . ?
C72 C71 C76 118.9(4) . . ?
C73 C74 C75 119.5(4) . . ?
C73 C74 H74 120.3 . . ?
C75 C74 H74 120.3 . . ?
C77 C82 H82 119.8 . . ?
C81 C82 C77 120.3(5) . . ?
C81 C82 H82 119.8 . . ?
C48 C53 H53 119.2 . . ?
C52 C53 C48 121.7(5) . . ?
C52 C53 H53 119.2 . . ?
C61 C60 H60 119.8 . . ?
C59 C60 H60 119.8 . . ?
C59 C60 C61 120.3(5) . . ?
C56 C61 H61 119.3 . . ?
C60 C61 C56 121.4(5) . . ?
C60 C61 H61 119.3 . . ?
C60 C59 H59 120.1 . . ?
C60 C59 C58 119.9(5) . . ?
C58 C59 H59 120.1 . . ?
C57 C58 C59 119.7(5) . . ?
C57 C58 H58 120.1 . . ?
C59 C58 H58 120.1 . . ?
C64 C65 H65 120.0 . . ?
C66 C65 C64 120.1(5) . . ?
C66 C65 H65 120.0 . . ?
C67 C66 H66 120.0 . . ?
C65 C66 C67 119.9(5) . . ?
C65 C66 H66 120.0 . . ?
C77 C78 H78 119.7 . . ?
C77 C78 C79 120.6(5) . . ?
C79 C78 H78 119.7 . . ?
C82 C81 H81 119.7 . . ?
C80 C81 C82 120.6(5) . . ?
C80 C81 H81 119.7 . . ?
C78 C79 H79 119.5 . . ?
C80 C79 C78 121.0(6) . . ?
C80 C79 H79 119.5 . . ?
C81 C80 H80 120.4 . . ?
C79 C80 C81 119.2(5) . . ?
C79 C80 H80 120.4 . . ?
O2 Cl1 O4 111.3(3) . . ?
O1 Cl1 O2 108.3(2) . . ?
O1 Cl1 O4 107.9(3) . . ?
O1 Cl1 O3 109.3(3) . . ?
O3 Cl1 O2 110.3(3) . . ?
O3 Cl1 O4 109.8(3) . . ?
Cl3 C87 Cl4 111.4(3) . . ?
Cl3 C87 H87A 109.4 . . ?
Cl3 C87 H87B 109.4 . . ?
Cl4 C87 H87A 109.4 . . ?
Cl4 C87 H87B 109.4 . . ?
H87A C87 H87B 108.0 . . ?
C83 O9 C85 111.2(4) . . ?
O9 C85 H85A 110.0 . . ?
O9 C85 H85B 110.0 . . ?
O9 C85 C86 108.5(4) . . ?
H85A C85 H85B 108.4 . . ?
C86 C85 H85A 110.0 . . ?
C86 C85 H85B 110.0 . . ?
O9 C83 H83A 110.1 . . ?
O9 C83 H83B 110.1 . . ?
O9 C83 C84 107.9(5) . . ?
H83A C83 H83B 108.4 . . ?
C84 C83 H83A 110.1 . . ?
C84 C83 H83B 110.1 . . ?
C85 C86 H86A 109.5 . . ?
C85 C86 H86B 109.5 . . ?
C85 C86 H86C 109.5 . . ?
H86A C86 H86B 109.5 . . ?
H86A C86 H86C 109.5 . . ?
H86B C86 H86C 109.5 . . ?
C83 C84 H84A 109.5 . . ?
C83 C84 H84B 109.5 . . ?
C83 C84 H84C 109.5 . . ?
H84A C84 H84B 109.5 . . ?
H84A C84 H84C 109.5 . . ?
H84B C84 H84C 109.5 . . ?
H89A C89 H89B 109.5 . . ?
H89A C89 H89C 109.5 . . ?
H89B C89 H89C 109.5 . . ?
C88 C89 H89A 109.5 . . ?
C88 C89 H89B 109.5 . . ?
C88 C89 H89C 109.5 . . ?
H91A C91 H91B 109.5 . . ?
H91A C91 H91C 109.5 . . ?
H91B C91 H91C 109.5 . . ?
C90 C91 H91A 109.5 . . ?
C90 C91 H91B 109.5 . . ?
C90 C91 H91C 109.5 . . ?
C91 C90 H90A 109.2 . . ?
C91 C90 H90B 109.2 . . ?
H90A C90 H90B 107.9 . . ?
O10 C90 C91 112.2(7) . . ?
O10 C90 H90A 109.2 . . ?
O10 C90 H90B 109.2 . . ?
C90 O10 C88 116.0(7) . . ?
C89 C88 H88A 109.5 . . ?
C89 C88 H88B 109.5 . . ?
O10 C88 C89 110.5(7) . . ?
O10 C88 H88A 109.5 . . ?
O10 C88 H88B 109.5 . . ?
H88A C88 H88B 108.1 . . ?
C73 C72 H72 119.8 . . ?
C71 C72 C73 120.4(4) . . ?
C71 C72 H72 119.8 . . ?
Cl6 C92 Cl5 114.0(6) . . ?
Cl6 C92 H92A 108.7 . . ?
Cl6 C92 H92B 108.8 . . ?
Cl5 C92 H92A 108.7 . . ?
Cl5 C92 H92B 108.8 . . ?
H92A C92 H92B 107.6 . . ?

loop_
_geom_bond_atom_site_label_1
_geom_bond_atom_site_label_2
_geom_bond_distance
_geom_bond_site_symmetry_2
_geom_bond_publ_flag
Cu1 P1 2.2378(12) . ?
Cu1 P2 2.2324(12) . ?
Cu1 N1 2.059(4) . ?
Cu1 N2 2.066(4) . ?
P1 C27 1.865(4) . ?
P1 C15 1.833(5) . ?
P1 C21 1.833(4) . ?
P2 C30 1.826(4) . ?
P2 C36 1.833(5) . ?
P2 C29 1.848(4) . ?
N3 C27 1.463(5) . ?
N3 C29 1.464(5) . ?
N3 C28 1.466(5) . ?
C27 H27A 0.9900 . ?
C27 H27B 0.9900 . ?
C4 C3 1.404(7) . ?
C4 C5 1.416(6) . ?
C4 C11 1.428(6) . ?
N1 C5 1.362(5) . ?
N1 C1 1.331(6) . ?
N2 C6 1.373(6) . ?
N2 C10 1.330(6) . ?
C30 C35 1.395(6) . ?
C30 C31 1.392(7) . ?
C2 H2 0.9500 . ?
C2 C3 1.357(7) . ?
C2 C1 1.416(6) . ?
C15 C20 1.408(7) . ?
C15 C16 1.378(7) . ?
C36 C37 1.384(7) . ?
C36 C41 1.395(7) . ?
C29 H29A 0.9900 . ?
C29 H29B 0.9900 . ?
C6 C5 1.438(6) . ?
C6 C7 1.392(6) . ?
C21 C26 1.385(6) . ?
C21 C22 1.397(6) . ?
C3 H3 0.9500 . ?
C7 C12 1.437(7) . ?
C7 C8 1.411(7) . ?
C37 H37 0.9500 . ?
C37 C38 1.393(7) . ?
C26 H26 0.9500 . ?
C26 C25 1.386(7) . ?
C1 C13 1.498(6) . ?
C10 C14 1.504(7) . ?
C10 C9 1.409(7) . ?
C11 H11 0.9500 . ?
C11 C12 1.342(7) . ?
C28 C28 1.523(8) 2_675 ?
C28 H28A 0.9900 . ?
C28 H28B 0.9900 . ?
C22 H22 0.9500 . ?
C22 C23 1.375(7) . ?
C13 H13A 0.9800 . ?
C13 H13B 0.9800 . ?
C13 H13C 0.9800 . ?
C18 H18 0.9500 . ?
C18 C19 1.390(8) . ?
C18 C17 1.387(8) . ?
C19 H19 0.9500 . ?
C19 C20 1.392(7) . ?
C35 H35 0.9500 . ?
C35 C34 1.369(6) . ?
C14 H14A 0.9800 . ?
C14 H14B 0.9800 . ?
C14 H14C 0.9800 . ?
C40 H40 0.9500 . ?
C40 C41 1.375(8) . ?
C40 C39 1.380(9) . ?
C24 H24 0.9500 . ?
C24 C23 1.357(8) . ?
C24 C25 1.393(7) . ?
C34 H34 0.9500 . ?
C34 C33 1.381(7) . ?
C23 H23 0.9500 . ?
C31 H31 0.9500 . ?
C31 C32 1.389(7) . ?
C25 H25 0.9500 . ?
C20 H20 0.9500 . ?
C33 H33 0.9500 . ?
C33 C32 1.367(7) . ?
C16 H16 0.9500 . ?
C16 C17 1.393(7) . ?
C38 H38 0.9500 . ?
C38 C39 1.375(8) . ?
C41 H41 0.9500 . ?
C12 H12 0.9500 . ?
C8 H8 0.9500 . ?
C8 C9 1.338(8) . ?
C17 H17 0.9500 . ?
C9 H9 0.9500 . ?
C39 H39 0.9500 . ?
C32 H32 0.9500 . ?
Cu2 P4 2.2404(12) . ?
Cu2 P3 2.2302(12) . ?
Cu2 N5 2.081(4) . ?
Cu2 N4 2.055(4) . ?
P4 C77 1.820(4) . ?
P4 C70 1.841(4) . ?
P4 C71 1.839(5) . ?
P3 C56 1.822(5) . ?
P3 C62 1.837(5) . ?
P3 C68 1.856(4) . ?
Cl2 O7 1.405(5) . ?
Cl2 O6 1.418(4) . ?
Cl2 O8 1.426(4) . ?
Cl2 O5 1.449(4) . ?
N5 C46 1.372(6) . ?
N5 C42 1.334(6) . ?
C56 C57 1.398(7) . ?
C56 C61 1.399(6) . ?
N6 C69 1.475(5) . ?
N6 C70 1.474(5) . ?
N6 C68 1.467(5) . ?
N4 C47 1.359(6) . ?
N4 C51 1.338(6) . ?
C62 C63 1.400(6) . ?
C62 C67 1.382(6) . ?
C77 C82 1.393(7) . ?
C77 C78 1.382(7) . ?
C43 H43 0.9500 . ?
C43 C44 1.351(7) . ?
C43 C42 1.414(6) . ?
C69 C69 1.529(8) 2_566 ?
C69 H69A 0.9900 . ?
C69 H69B 0.9900 . ?
C70 H70A 0.9900 . ?
C70 H70B 0.9900 . ?
C47 C46 1.433(6) . ?
C47 C48 1.403(6) . ?
C46 C45 1.415(6) . ?
C68 H68A 0.9900 . ?
C68 H68B 0.9900 . ?
C51 C55 1.501(7) . ?
C51 C50 1.407(7) . ?
C63 H63 0.9500 . ?
C63 C64 1.385(7) . ?
C48 C49 1.411(7) . ?
C48 C53 1.430(7) . ?
C45 C52 1.443(7) . ?
C45 C44 1.399(7) . ?
C52 H52 0.9500 . ?
C52 C53 1.337(7) . ?
C54 H54A 0.9800 . ?
C54 H54B 0.9800 . ?
C54 H54C 0.9800 . ?
C54 C42 1.486(6) . ?
C64 H64 0.9500 . ?
C64 C65 1.377(7) . ?
C44 H44 0.9500 . ?
C67 H67 0.9500 . ?
C67 C66 1.399(7) . ?
C73 H73 0.9500 . ?
C73 C74 1.377(7) . ?
C73 C72 1.387(6) . ?
C55 H55A 0.9800 . ?
C55 H55B 0.9800 . ?
C55 H55C 0.9800 . ?
C75 H75 0.9500 . ?
C75 C76 1.378(7) . ?
C75 C74 1.393(7) . ?
C50 H50 0.9500 . ?
C50 C49 1.353(7) . ?
C76 H76 0.9500 . ?
C76 C71 1.396(6) . ?
C49 H49 0.9500 . ?
C57 H57 0.9500 . ?
C57 C58 1.379(7) . ?
C71 C72 1.380(6) . ?
C74 H74 0.9500 . ?
C82 H82 0.9500 . ?
C82 C81 1.391(7) . ?
C53 H53 0.9500 . ?
C60 H60 0.9500 . ?
C60 C61 1.370(8) . ?
C60 C59 1.367(8) . ?
C61 H61 0.9500 . ?
C59 H59 0.9500 . ?
C59 C58 1.396(7) . ?
C58 H58 0.9500 . ?
C65 H65 0.9500 . ?
C65 C66 1.370(7) . ?
C66 H66 0.9500 . ?
C78 H78 0.9500 . ?
C78 C79 1.394(7) . ?
C81 H81 0.9500 . ?
C81 C80 1.382(8) . ?
C79 H79 0.9500 . ?
C79 C80 1.357(8) . ?
C80 H80 0.9500 . ?
Cl1 O2 1.429(4) . ?
Cl1 O4 1.435(4) . ?
Cl1 O1 1.417(4) . ?
Cl1 O3 1.420(4) . ?
Cl3 C87 1.751(7) . ?
Cl4 C87 1.751(6) . ?
C87 H87A 0.9900 . ?
C87 H87B 0.9900 . ?
O9 C85 1.432(6) . ?
O9 C83 1.423(7) . ?
C85 H85A 0.9900 . ?
C85 H85B 0.9900 . ?
C85 C86 1.478(8) . ?
C83 H83A 0.9900 . ?
C83 H83B 0.9900 . ?
C83 C84 1.494(9) . ?
C86 H86A 0.9800 . ?
C86 H86B 0.9800 . ?
C86 H86C 0.9800 . ?
C84 H84A 0.9800 . ?
C84 H84B 0.9800 . ?
C84 H84C 0.9800 . ?
C89 H89A 0.9800 . ?
C89 H89B 0.9800 . ?
C89 H89C 0.9800 . ?
C89 C88 1.4899(10) . ?
C91 H91A 0.9800 . ?
C91 H91B 0.9800 . ?
C91 H91C 0.9800 . ?
C91 C90 1.4900(10) . ?
C90 H90A 0.9900 . ?
C90 H90B 0.9900 . ?
C90 O10 1.4197(10) . ?
O10 C88 1.4201(10) . ?
C88 H88A 0.9900 . ?
C88 H88B 0.9900 . ?
C72 H72 0.9500 . ?
Cl6 C92 1.7539(10) . ?
Cl5 C92 1.7540(10) . ?
C92 H92A 0.9900 . ?
C92 H92B 0.9900 . ?

loop_
_geom_torsion_atom_site_label_1
_geom_torsion_atom_site_label_2
_geom_torsion_atom_site_label_3
_geom_torsion_atom_site_label_4
_geom_torsion
_geom_torsion_site_symmetry_1
_geom_torsion_site_symmetry_2
_geom_torsion_site_symmetry_3
_geom_torsion_site_symmetry_4
_geom_torsion_publ_flag
Cu1 P1 C27 N3 -48.9(3) . . . . ?
Cu1 P1 C15 C20 -158.0(3) . . . . ?
Cu1 P1 C15 C16 25.1(4) . . . . ?
Cu1 P1 C21 C26 68.2(4) . . . . ?
Cu1 P1 C21 C22 -109.1(4) . . . . ?
Cu1 P2 C30 C35 175.3(3) . . . . ?
Cu1 P2 C30 C31 -1.2(5) . . . . ?
Cu1 P2 C36 C37 -89.4(4) . . . . ?
Cu1 P2 C36 C41 86.3(4) . . . . ?
Cu1 P2 C29 N3 48.0(3) . . . . ?
Cu1 N1 C5 C4 -179.5(3) . . . . ?
Cu1 N1 C5 C6 -0.8(4) . . . . ?
Cu1 N1 C1 C2 -179.7(3) . . . . ?
Cu1 N1 C1 C13 1.5(6) . . . . ?
Cu1 N2 C6 C5 -1.6(4) . . . . ?
Cu1 N2 C6 C7 179.4(3) . . . . ?
Cu1 N2 C10 C14 3.1(6) . . . . ?
Cu1 N2 C10 C9 -177.8(4) . . . . ?
P1 C15 C20 C19 -176.9(4) . . . . ?
P1 C15 C16 C17 176.9(4) . . . . ?
P1 C21 C26 C25 -178.4(4) . . . . ?
P1 C21 C22 C23 178.1(4) . . . . ?
P2 C30 C35 C34 -176.5(4) . . . . ?
P2 C30 C31 C32 176.5(5) . . . . ?
P2 C36 C37 C38 175.8(4) . . . . ?
P2 C36 C41 C40 -176.5(4) . . . . ?
C27 P1 C15 C20 -37.1(4) . . . . ?
C27 P1 C15 C16 146.1(4) . . . . ?
C27 P1 C21 C26 -54.0(4) . . . . ?
C27 P1 C21 C22 128.8(4) . . . . ?
C27 N3 C29 P2 -84.3(4) . . . . ?
C27 N3 C28 C28 -64.9(5) . . . 2_675 ?
C4 C11 C12 C7 0.2(7) . . . . ?
N2 C6 C5 C4 -179.6(4) . . . . ?
N2 C6 C5 N1 1.6(6) . . . . ?
N2 C6 C7 C12 178.5(4) . . . . ?
N2 C6 C7 C8 -1.5(7) . . . . ?
N2 C10 C9 C8 -0.6(8) . . . . ?
C30 P2 C36 C37 137.1(4) . . . . ?
C30 P2 C36 C41 -47.2(4) . . . . ?
C30 P2 C29 N3 175.6(3) . . . . ?
C30 C35 C34 C33 0.1(8) . . . . ?
C30 C31 C32 C33 -0.1(9) . . . . ?
C15 P1 C27 N3 -174.9(3) . . . . ?
C15 P1 C21 C26 -159.9(4) . . . . ?
C15 P1 C21 C22 22.9(4) . . . . ?
C15 C16 C17 C18 0.7(8) . . . . ?
C36 P2 C30 C35 -52.8(4) . . . . ?
C36 P2 C30 C31 130.8(4) . . . . ?
C36 P2 C29 N3 -77.8(3) . . . . ?
C36 C37 C38 C39 0.4(8) . . . . ?
C29 P2 C30 C35 53.8(4) . . . . ?
C29 P2 C30 C31 -122.6(4) . . . . ?
C29 P2 C36 C37 32.3(4) . . . . ?
C29 P2 C36 C41 -151.9(4) . . . . ?
C29 N3 C27 P1 84.6(4) . . . . ?
C29 N3 C28 C28 65.6(5) . . . 2_675 ?
C6 N2 C10 C14 -179.6(4) . . . . ?
C6 N2 C10 C9 -0.5(7) . . . . ?
C6 C7 C12 C11 0.7(7) . . . . ?
C6 C7 C8 C9 0.2(8) . . . . ?
C21 P1 C27 N3 79.0(3) . . . . ?
C21 P1 C15 C20 69.3(4) . . . . ?
C21 P1 C15 C16 -107.5(4) . . . . ?
C21 C26 C25 C24 -0.6(7) . . . . ?
C21 C22 C23 C24 1.2(8) . . . . ?
C3 C4 C5 N1 -1.1(6) . . . . ?
C3 C4 C5 C6 -179.8(4) . . . . ?
C3 C4 C11 C12 -180.0(5) . . . . ?
C3 C2 C1 N1 -0.4(7) . . . . ?
C3 C2 C1 C13 178.3(4) . . . . ?
C5 C4 C3 C2 0.7(6) . . . . ?
C5 C4 C11 C12 -1.3(7) . . . . ?
C5 N1 C1 C2 0.1(6) . . . . ?
C5 N1 C1 C13 -178.6(4) . . . . ?
C5 C6 C7 C12 -0.5(6) . . . . ?
C5 C6 C7 C8 179.6(4) . . . . ?
C7 C6 C5 C4 -0.6(6) . . . . ?
C7 C6 C5 N1 -179.3(4) . . . . ?
C7 C8 C9 C10 0.8(9) . . . . ?
C37 C36 C41 C40 -0.6(8) . . . . ?
C37 C38 C39 C40 -0.2(9) . . . . ?
C26 C21 C22 C23 0.9(7) . . . . ?
C1 N1 C5 C4 0.7(6) . . . . ?
C1 N1 C5 C6 179.4(4) . . . . ?
C1 C2 C3 C4 0.0(7) . . . . ?
C10 N2 C6 C5 -179.4(4) . . . . ?
C10 N2 C6 C7 1.6(6) . . . . ?
C11 C4 C3 C2 179.4(4) . . . . ?
C11 C4 C5 N1 -179.9(4) . . . . ?
C11 C4 C5 C6 1.4(6) . . . . ?
C28 N3 C27 P1 -146.2(3) . . . . ?
C28 N3 C29 P2 146.5(3) . . . . ?
C22 C21 C26 C25 -1.1(7) . . . . ?
C18 C19 C20 C15 -0.5(8) . . . . ?
C19 C18 C17 C16 -1.3(8) . . . . ?
C35 C30 C31 C32 0.0(8) . . . . ?
C35 C34 C33 C32 -0.2(9) . . . . ?
C14 C10 C9 C8 178.4(5) . . . . ?
C34 C33 C32 C31 0.2(10) . . . . ?
C23 C24 C25 C26 2.7(8) . . . . ?
C31 C30 C35 C34 0.0(7) . . . . ?
C25 C24 C23 C22 -3.0(8) . . . . ?
C20 C15 C16 C17 0.0(7) . . . . ?
C16 C15 C20 C19 -0.1(7) . . . . ?
C41 C36 C37 C38 0.0(7) . . . . ?
C41 C40 C39 C38 -0.4(10) . . . . ?
C12 C7 C8 C9 -179.7(5) . . . . ?
C8 C7 C12 C11 -179.4(5) . . . . ?
C17 C18 C19 C20 1.2(8) . . . . ?
C39 C40 C41 C36 0.8(9) . . . . ?
Cu2 P4 C77 C82 38.6(4) . . . . ?
Cu2 P4 C77 C78 -142.0(4) . . . . ?
Cu2 P4 C70 N6 -45.5(3) . . . . ?
Cu2 P4 C71 C76 -82.9(4) . . . . ?
Cu2 P4 C71 C72 88.5(4) . . . . ?
Cu2 P3 C56 C57 -88.1(4) . . . . ?
Cu2 P3 C56 C61 90.8(4) . . . . ?
Cu2 P3 C62 C63 157.8(3) . . . . ?
Cu2 P3 C62 C67 -21.2(4) . . . . ?
Cu2 P3 C68 N6 48.2(3) . . . . ?
Cu2 N5 C46 C47 2.1(4) . . . . ?
Cu2 N5 C46 C45 -177.1(3) . . . . ?
Cu2 N5 C42 C43 175.6(3) . . . . ?
Cu2 N5 C42 C54 -5.1(6) . . . . ?
Cu2 N4 C47 C46 -0.7(4) . . . . ?
Cu2 N4 C47 C48 179.5(3) . . . . ?
Cu2 N4 C51 C55 -0.6(6) . . . . ?
Cu2 N4 C51 C50 178.9(3) . . . . ?
P4 C77 C82 C81 176.8(4) . . . . ?
P4 C77 C78 C79 -178.1(5) . . . . ?
P4 C71 C72 C73 -172.7(3) . . . . ?
P3 C56 C57 C58 -177.5(4) . . . . ?
P3 C56 C61 C60 177.5(4) . . . . ?
P3 C62 C63 C64 -178.7(4) . . . . ?
P3 C62 C67 C66 179.7(4) . . . . ?
N5 C46 C45 C52 -179.7(4) . . . . ?
N5 C46 C45 C44 0.6(6) . . . . ?
C56 P3 C62 C63 -69.5(4) . . . . ?
C56 P3 C62 C67 111.6(4) . . . . ?
C56 P3 C68 N6 -80.3(3) . . . . ?
C56 C57 C58 C59 -0.5(8) . . . . ?
N4 C47 C46 N5 -1.0(5) . . . . ?
N4 C47 C46 C45 178.3(4) . . . . ?
N4 C47 C48 C49 0.7(6) . . . . ?
N4 C47 C48 C53 -178.6(4) . . . . ?
N4 C51 C50 C49 3.2(7) . . . . ?
C62 P3 C56 C57 139.5(4) . . . . ?
C62 P3 C56 C61 -41.6(4) . . . . ?
C62 P3 C68 N6 174.5(3) . . . . ?
C62 C63 C64 C65 -0.8(8) . . . . ?
C62 C67 C66 C65 -1.2(8) . . . . ?
C77 P4 C70 N6 -174.8(3) . . . . ?
C77 P4 C71 C76 47.5(4) . . . . ?
C77 P4 C71 C72 -141.2(4) . . . . ?
C77 C82 C81 C80 2.1(9) . . . . ?
C77 C78 C79 C80 0.6(10) . . . . ?
C69 N6 C70 P4 -148.1(3) . . . . ?
C69 N6 C68 P3 146.1(3) . . . . ?
C70 P4 C77 C82 163.8(4) . . . . ?
C70 P4 C77 C78 -16.8(5) . . . . ?
C70 P4 C71 C76 154.6(3) . . . . ?
C70 P4 C71 C72 -34.0(4) . . . . ?
C70 N6 C69 C69 -62.6(5) . . . 2_566 ?
C70 N6 C68 P3 -85.7(4) . . . . ?
C47 N4 C51 C55 177.3(4) . . . . ?
C47 N4 C51 C50 -3.2(6) . . . . ?
C47 C46 C45 C52 1.0(6) . . . . ?
C47 C46 C45 C44 -178.7(4) . . . . ?
C47 C48 C49 C50 -0.8(7) . . . . ?
C47 C48 C53 C52 -0.4(7) . . . . ?
C46 N5 C42 C43 -0.9(6) . . . . ?
C46 N5 C42 C54 178.3(4) . . . . ?
C46 C47 C48 C49 -179.1(4) . . . . ?
C46 C47 C48 C53 1.6(6) . . . . ?
C46 C45 C52 C53 0.1(7) . . . . ?
C46 C45 C44 C43 -0.3(7) . . . . ?
C68 P3 C56 C57 35.0(4) . . . . ?
C68 P3 C56 C61 -146.1(4) . . . . ?
C68 P3 C62 C63 36.6(4) . . . . ?
C68 P3 C62 C67 -142.3(4) . . . . ?
C68 N6 C69 C69 66.7(5) . . . 2_566 ?
C68 N6 C70 P4 83.2(4) . . . . ?
C51 N4 C47 C46 -178.9(4) . . . . ?
C51 N4 C47 C48 1.3(6) . . . . ?
C51 C50 C49 C48 -1.1(8) . . . . ?
C63 C62 C67 C66 0.7(7) . . . . ?
C63 C64 C65 C66 0.3(8) . . . . ?
C48 C47 C46 N5 178.8(4) . . . . ?
C48 C47 C46 C45 -1.9(6) . . . . ?
C45 C52 C53 C48 -0.4(7) . . . . ?
C52 C45 C44 C43 -180.0(4) . . . . ?
C64 C65 C66 C67 0.7(8) . . . . ?
C44 C43 C42 N5 1.2(7) . . . . ?
C44 C43 C42 C54 -178.0(4) . . . . ?
C44 C45 C52 C53 179.8(5) . . . . ?
C67 C62 C63 C64 0.2(7) . . . . ?
C42 N5 C46 C47 179.3(4) . . . . ?
C42 N5 C46 C45 0.0(6) . . . . ?
C42 C43 C44 C45 -0.6(7) . . . . ?
C55 C51 C50 C49 -177.3(5) . . . . ?
C75 C76 C71 P4 173.4(4) . . . . ?
C75 C76 C71 C72 1.8(7) . . . . ?
C76 C75 C74 C73 1.8(7) . . . . ?
C76 C71 C72 C73 -1.3(6) . . . . ?
C49 C48 C53 C52 -179.7(5) . . . . ?
C57 C56 C61 C60 -3.6(7) . . . . ?
C71 P4 C77 C82 -87.7(4) . . . . ?
C71 P4 C77 C78 91.6(5) . . . . ?
C71 P4 C70 N6 76.8(3) . . . . ?
C74 C73 C72 C71 1.1(7) . . . . ?
C74 C75 C76 C71 -2.0(7) . . . . ?
C82 C77 C78 C79 1.3(8) . . . . ?
C82 C81 C80 C79 -0.3(9) . . . . ?
C53 C48 C49 C50 178.5(5) . . . . ?
C60 C59 C58 C57 -2.9(8) . . . . ?
C61 C56 C57 C58 3.6(7) . . . . ?
C61 C60 C59 C58 3.0(8) . . . . ?
C59 C60 C61 C56 0.3(8) . . . . ?
C78 C77 C82 C81 -2.6(8) . . . . ?
C78 C79 C80 C81 -1.1(10) . . . . ?
C85 O9 C83 C84 174.3(5) . . . . ?
C83 O9 C85 C86 -169.0(5) . . . . ?
C91 C90 O10 C88 80.6(9) . . . . ?
C90 O10 C88 C89 -165.3(8) . . . . ?
C72 C73 C74 C75 -1.3(7) . . . . ?
